data_4021191
loop_
_publ_author_name
'Meena V. Patel'
'Randy Bell'
'Sandra Majest'
'Rodger Henry'
'Teodozyj Kolasa'

_publ_section_title
;
 Synthesis of 4,5-Diaryl-1H-pyrazole-3-ol Derivatives
 as Potential COX-2 Inhibitors
;
_journal_name_full 'Journal of Organic Chemistry'
_journal_page_first 7058
_journal_page_last 7065
_journal_paper_doi 10.1021/jo049264k
_journal_volume 69
_journal_year 2004
_chemical_formula_sum 'C16 H13 F N2 O3 S'
_chemical_formula_weight 332.35
_space_group_IT_number 2
_symmetry_cell_setting triclinic
_symmetry_Int_Tables_number 2
_symmetry_space_group_name_Hall '-P 1'
_symmetry_space_group_name_H-M 'P -1'
_cell_angle_alpha 79.149(1)
_cell_angle_beta 75.730(1)
_cell_angle_gamma 81.734(1)
_cell_formula_units_Z 4
_cell_length_a 8.8462(3)
_cell_length_b 13.2625(3)
_cell_length_c 13.9418(4)
_cell_measurement_temperature 293.2
_cell_volume 1548.71(7)
_diffrn_ambient_temperature 293.2
_exptl_crystal_density_diffrn 1.425
_refine_ls_R_factor_obs 0.0815
_refine_ls_wR_factor_obs 0.1167
_cod_depositor_comments
;
The following automatic conversions were performed:

'_atom_site_thermal_displace_type' tag value 'Uij' was replaced with
'Uani' value 71 time.

Automatic conversion script
Id: cif_fix_values 1646 2011-03-28 12:23:43Z adriana 
;
_cod_original_formula_sum 'C16 H13 F N2 O3 S '
_cod_database_code 4021191

loop_
_symmetry_equiv_pos_as_xyz
'  +x,  +y,  +z'
'  -x,  -y,  -z'

loop_
_atom_site_aniso_label
_atom_site_aniso_U_11
_atom_site_aniso_U_22
_atom_site_aniso_U_33
_atom_site_aniso_U_12
_atom_site_aniso_U_13
_atom_site_aniso_U_23
S(1) 0.1163(8) 0.0376(6) 0.1580(10) -0.0007(6) -0.0973(6) -0.0309(6)
S(2) 0.0788(6) 0.0383(5) 0.0342(5) -0.0347(5) 0.0156(5) -0.0151(4)
F(1) 0.120(2) 0.046(1) 0.093(2) -0.043(1) -0.029(1) -0.016(1)
F(2) 0.196(3) 0.108(3) 0.059(2) 0.039(3) -0.066(2) -0.010(2)
O(1) 0.079(2) 0.023(1) 0.046(1) -0.009(1) -0.016(1) -0.006(1)
O(2) 0.051(1) 0.025(1) 0.026(1) -0.013(1) 0.0053(10) -0.0070(9)
O(3) 0.096(2) 0.070(2) 0.058(2) -0.059(2) 0.023(2) -0.026(1)
O(4) 0.098(2) 0.057(2) 0.053(2) -0.028(2) 0.024(2) -0.030(1)
O(5) 0.073(2) 0.067(2) 0.290(6) -0.028(2) -0.060(3) -0.059(3)
O(6) 0.302(5) 0.050(2) 0.205(4) -0.006(3) -0.187(3) -0.032(2)
N(1) 0.062(2) 0.027(1) 0.037(2) -0.008(1) -0.009(1) -0.011(1)
N(2) 0.058(2) 0.027(1) 0.040(2) -0.011(1) -0.011(1) -0.005(1)
N(3) 0.047(2) 0.026(1) 0.028(1) -0.013(1) 0.005(1) -0.007(1)
N(4) 0.050(2) 0.026(1) 0.033(1) -0.016(1) 0.005(1) -0.008(1)
C(1) 0.066(2) 0.030(2) 0.111(3) -0.008(2) -0.053(2) -0.009(2)
C(2) 0.083(3) 0.053(2) 0.070(2) 0.008(2) -0.042(2) -0.033(2)
C(3) 0.063(2) 0.033(2) 0.060(2) -0.008(2) -0.022(2) -0.014(2)
C(4) 0.040(2) 0.025(2) 0.059(2) -0.005(1) -0.015(2) -0.009(2)
C(5) 0.052(2) 0.031(2) 0.067(3) -0.006(2) -0.017(2) -0.008(2)
C(6) 0.061(2) 0.040(2) 0.081(3) -0.015(2) -0.023(2) -0.008(2)
C(7) 0.039(2) 0.033(2) 0.048(2) -0.006(2) -0.008(1) -0.009(2)
C(8) 0.039(2) 0.027(2) 0.042(2) -0.006(1) -0.004(1) -0.008(1)
C(9) 0.045(2) 0.030(2) 0.036(2) -0.003(2) -0.007(1) -0.007(1)
C(10) 0.062(2) 0.042(2) 0.070(3) 0.004(2) -0.032(2) -0.013(2)
C(11) 0.085(3) 0.060(3) 0.085(3) 0.015(2) -0.049(2) -0.022(2)
C(12) 0.119(4) 0.063(3) 0.038(2) 0.033(3) -0.024(2) -0.012(2)
C(13) 0.099(3) 0.055(3) 0.041(2) -0.009(3) -0.014(2) 0.006(2)
C(14) 0.066(2) 0.045(2) 0.049(2) -0.006(2) -0.008(2) -0.005(2)
C(15) 0.053(2) 0.031(2) 0.037(2) -0.020(2) 0.009(2) -0.014(1)
C(16) 0.071(2) 0.043(2) 0.037(2) -0.031(2) -0.003(2) -0.015(2)
C(17) 0.057(2) 0.040(2) 0.040(2) -0.031(2) -0.005(2) -0.006(2)
C(18) 0.040(2) 0.030(2) 0.026(2) -0.010(1) 0.001(1) -0.007(1)
C(19) 0.038(2) 0.042(2) 0.033(2) -0.012(2) -0.001(1) -0.016(1)
C(20) 0.045(2) 0.042(2) 0.037(2) -0.022(2) 0.006(1) -0.016(1)
C(21) 0.036(2) 0.032(2) 0.033(2) -0.012(1) -0.001(1) -0.007(1)
C(22) 0.036(2) 0.023(2) 0.023(2) -0.007(1) 0.001(1) -0.002(1)
C(23) 0.033(2) 0.028(2) 0.031(2) -0.009(1) -0.001(1) -0.008(1)
C(24) 0.044(2) 0.031(2) 0.029(2) -0.013(1) -0.003(1) -0.003(1)
C(25) 0.054(2) 0.029(2) 0.043(2) -0.014(2) 0.002(2) -0.003(2)
C(26) 0.064(2) 0.035(2) 0.055(2) -0.027(2) -0.006(2) -0.014(2)
C(27) 0.068(2) 0.052(2) 0.040(2) -0.029(2) -0.011(2) -0.012(2)
C(28) 0.054(2) 0.032(2) 0.039(2) -0.013(2) -0.005(2) -0.003(1)
C(29) 0.047(2) 0.027(2) 0.034(2) -0.009(1) -0.003(1) -0.010(1)
C(30) 0.041(2) 0.022(1) 0.029(2) -0.006(1) -0.001(1) -0.005(1)
C(31) 0.127(4) 0.056(3) 0.056(3) -0.036(3) -0.008(3) -0.001(2)
C(32) 0.092(3) 0.043(2) 0.085(3) -0.007(2) -0.030(2) -0.021(2)

loop_
_atom_site_label
_atom_site_fract_x
_atom_site_fract_y
_atom_site_fract_z
_atom_site_U_iso_or_equiv
_atom_site_thermal_displace_type
_atom_site_calc_flag
_atom_site_calc_attached_atom
S(1) -0.2111(2) 1.06727(9) 0.7393(1) 0.0908(4) Uani ? ?
S(2) 0.1800(1) 0.22670(7) 0.85509(7) 0.0513(3) Uani ? ?
F(1) -0.0892(4) 0.5413(2) 1.4022(2) 0.0813(8) Uani ? ?
F(2) -0.2495(6) 0.3882(3) 1.0521(3) 0.120(1) Uani ? ?
O(1) -0.4383(3) 0.4297(2) 0.6233(2) 0.0483(7) Uani ? ?
O(2) -0.4308(3) 0.1197(2) 1.5171(2) 0.0352(6) Uani ? ?
O(3) 0.2768(4) 0.3040(3) 0.8571(2) 0.0748(9) Uani ? ?
O(4) 0.2578(4) 0.1334(2) 0.8208(2) 0.0716(9) Uani ? ?
O(5) -0.0664(4) 1.0978(3) 0.6655(5) 0.134(2) Uani ? ?
O(6) -0.2103(8) 1.0470(3) 0.8396(4) 0.162(2) Uani ? ?
N(1) -0.4358(4) 0.5955(2) 0.5294(2) 0.0411(8) Uani ? ?
N(2) -0.3964(4) 0.6856(2) 0.5417(2) 0.0410(8) Uani ? ?
N(3) -0.3725(3) 0.0185(2) 1.3906(2) 0.0351(7) Uani ? ?
N(4) -0.2872(4) 0.0296(2) 1.2924(2) 0.0371(7) Uani ? ?
C(1) -0.2606(5) 0.9553(3) 0.7059(4) 0.063(1) Uani ? ?
C(2) -0.3583(6) 0.8901(4) 0.7808(4) 0.063(1) Uani ? ?
C(3) -0.3890(5) 0.7987(3) 0.7563(3) 0.049(1) Uani ? ?
C(4) -0.3261(4) 0.7738(3) 0.6611(3) 0.0401(9) Uani ? ?
C(5) -0.2326(5) 0.8420(3) 0.5895(3) 0.049(1) Uani ? ?
C(6) -0.2016(5) 0.9322(3) 0.6137(4) 0.059(1) Uani ? ?
C(7) -0.3598(4) 0.6795(3) 0.6318(3) 0.0396(9) Uani ? ?
C(8) -0.3681(4) 0.5766(3) 0.6799(3) 0.0364(9) Uani ? ?
C(9) -0.3319(4) 0.5267(3) 0.7767(3) 0.0372(9) Uani ? ?
C(10) -0.2170(5) 0.5570(3) 0.8138(4) 0.055(1) Uani ? ?
C(11) -0.1892(6) 0.5109(4) 0.9062(4) 0.072(1) Uani ? ?
C(12) -0.2745(7) 0.4345(4) 0.9590(4) 0.076(2) Uani ? ?
C(13) -0.3903(7) 0.4006(4) 0.9270(4) 0.067(1) Uani ? ?
C(14) -0.4185(5) 0.4479(3) 0.8363(3) 0.054(1) Uani ? ?
C(15) 0.0644(4) 0.1947(3) 0.9762(3) 0.0411(9) Uani ? ?
C(16) -0.0590(5) 0.1342(3) 0.9922(3) 0.048(1) Uani ? ?
C(17) -0.1473(4) 0.1106(3) 1.0860(3) 0.0440(10) Uani ? ?
C(18) -0.1171(4) 0.1438(3) 1.1680(3) 0.0327(8) Uani ? ?
C(19) 0.0066(4) 0.2024(3) 1.1528(3) 0.0367(9) Uani ? ?
C(20) 0.0977(4) 0.2292(3) 1.0562(3) 0.0409(9) Uani ? ?
C(21) -0.2159(4) 0.1166(3) 1.2695(3) 0.0338(8) Uani ? ?
C(22) -0.2563(4) 0.1668(2) 1.3524(2) 0.0287(8) Uani ? ?
C(23) -0.2131(4) 0.2657(3) 1.3651(2) 0.0305(8) Uani ? ?
C(24) -0.2322(4) 0.3562(3) 1.2956(3) 0.0351(9) Uani ? ?
C(25) -0.1933(5) 0.4487(3) 1.3084(3) 0.0439(10) Uani ? ?
C(26) -0.1313(5) 0.4500(3) 1.3897(3) 0.050(1) Uani ? ?
C(27) -0.1120(5) 0.3659(3) 1.4589(3) 0.051(1) Uani ? ?
C(28) -0.1532(5) 0.2722(3) 1.4462(3) 0.0421(10) Uani ? ?
C(29) -0.4155(4) 0.5296(3) 0.6121(3) 0.0359(9) Uani ? ?
C(30) -0.3559(4) 0.1024(2) 1.4256(3) 0.0315(8) Uani ? ?
C(31) 0.0473(8) 0.2790(4) 0.7796(4) 0.080(2) Uani ? ?
C(32) -0.3620(6) 1.1648(4) 0.7222(4) 0.070(1) Uani ? ?
H(1) -0.4017 0.9080 0.8457 0.0746 Uani ? ?
H(2) -0.4535 0.7535 0.8052 0.0585 Uani ? ?
H(3) -0.1902 0.8261 0.5241 0.0579 Uani ? ?
H(4) -0.1387 0.9782 0.5649 0.0702 Uani ? ?
H(5) -0.0809 0.1100 0.9376 0.0569 Uani ? ?
H(6) -0.2325 0.0705 1.0963 0.0519 Uani ? ?
H(7) 0.0299 0.2245 1.2082 0.0432 Uani ? ?
H(8) 0.1816 0.2704 1.0455 0.0483 Uani ? ?
H(9) -0.2729 0.3531 1.2394 0.0411 Uani ? ?
H(10) -0.2088 0.5099 1.2626 0.0519 Uani ? ?
H(11) -0.0718 0.3704 1.5149 0.0592 Uani ? ?
H(12) -0.1399 0.2123 1.4939 0.0498 Uani ? ?
H(13) -0.3942 0.7464 0.4931 0.0486 Uani ? ?
H(14) -0.2796 -0.0177 1.2478 0.0439 Uani ? ?
H(15) -0.0045 0.3419 0.7996 0.0942 Uani ? ?
H(16) 0.1036 0.2920 0.7115 0.0942 Uani ? ?
H(17) -0.0264 0.2318 0.7863 0.0942 Uani ? ?
H(18) -0.3436 1.2250 0.7433 0.0827 Uani ? ?
H(19) -0.3653 1.1795 0.6535 0.0827 Uani ? ?
H(20) -0.4592 1.1423 0.7610 0.0827 Uani ? ?
H(21) -0.1562 0.6103 0.7749 0.0656 Uani ? ?
H(22) -0.1115 0.5331 0.9317 0.0853 Uani ? ?
H(23) -0.4496 0.3466 0.9664 0.0792 Uani ? ?
H(24) -0.4987 0.4264 0.8128 0.0647 Uani ? ?
H(25) -0.4903 0.4251 0.5646 0.0663 Uani ? ?

loop_
_geom_bond_atom_site_label_1
_geom_bond_atom_site_label_2
_geom_bond_distance
_geom_bond_site_symmetry_1
_geom_bond_site_symmetry_2
_geom_bond_publ_flag
S(1) O(5) 1.485(5) ? ? yes
S(1) O(6) 1.375(6) ? ? yes
S(1) C(1) 1.778(4) ? ? yes
S(1) C(32) 1.748(5) ? ? yes
S(2) O(3) 1.435(3) ? ? yes
S(2) O(4) 1.431(3) ? ? yes
S(2) C(15) 1.755(4) ? ? yes
S(2) C(31) 1.752(7) ? ? yes
F(1) C(26) 1.369(4) ? ? yes
F(2) C(12) 1.383(6) ? ? yes
O(1) C(29) 1.342(4) ? ? yes
O(2) C(30) 1.329(4) ? ? yes
N(1) N(2) 1.343(4) ? ? yes
N(1) C(29) 1.342(5) ? ? yes
N(2) C(7) 1.357(5) ? ? yes
N(3) N(4) 1.383(4) ? ? yes
N(3) C(30) 1.337(4) ? ? yes
N(4) C(21) 1.342(4) ? ? yes
C(1) C(2) 1.419(7) ? ? yes
C(1) C(6) 1.338(7) ? ? yes
C(2) C(3) 1.398(6) ? ? yes
C(3) C(4) 1.388(6) ? ? yes
C(4) C(5) 1.402(6) ? ? yes
C(4) C(7) 1.477(5) ? ? yes
C(5) C(6) 1.383(6) ? ? yes
C(7) C(8) 1.407(5) ? ? yes
C(8) C(9) 1.476(5) ? ? yes
C(8) C(29) 1.398(5) ? ? yes
C(9) C(10) 1.385(6) ? ? yes
C(9) C(14) 1.399(6) ? ? yes
C(10) C(11) 1.381(7) ? ? yes
C(11) C(12) 1.343(8) ? ? yes
C(12) C(13) 1.374(9) ? ? yes
C(13) C(14) 1.366(7) ? ? yes
C(15) C(16) 1.397(5) ? ? yes
C(15) C(20) 1.391(6) ? ? yes
C(16) C(17) 1.353(6) ? ? yes
C(17) C(18) 1.396(6) ? ? yes
C(18) C(19) 1.383(5) ? ? yes
C(18) C(21) 1.478(5) ? ? yes
C(19) C(20) 1.398(5) ? ? yes
C(21) C(22) 1.387(5) ? ? yes
C(22) C(23) 1.471(4) ? ? yes
C(22) C(30) 1.412(4) ? ? yes
C(23) C(24) 1.411(5) ? ? yes
C(23) C(28) 1.382(5) ? ? yes
C(24) C(25) 1.375(5) ? ? yes
C(25) C(26) 1.379(6) ? ? yes
C(26) C(27) 1.351(6) ? ? yes
C(27) C(28) 1.398(6) ? ? yes
